data_4334515
loop_
_publ_author_name
'Ursula J. Williams'
'Brian D. Mahoney'
'Andrew J. Lewis'
'Patrick T. DeGregorio'
'Patrick J. Carroll'
'Eric J. Schelter'

_publ_section_title
;
 Single Crystal to Single Crystal Transformation and Hydrogen-Atom
 Transfer upon Oxidation of a Cerium Coordination Compound
;
_journal_name_full 'Inorganic Chemistry'
_journal_page_first 4142
_journal_page_last 4144
_journal_paper_doi 10.1021/ic4001973
_journal_volume 52
_journal_year 2013
_chemical_formula_sum 'C52 H60 Ce N8'
_chemical_formula_weight 937.20
_space_group_IT_number 15
_symmetry_cell_setting monoclinic
_symmetry_Int_Tables_number 15
_symmetry_space_group_name_Hall '-C 2yc'
_symmetry_space_group_name_H-M 'C 1 2/c 1'
_atom_sites_solution_hydrogens geom
_atom_sites_solution_primary direct
_audit_creation_method SHELXL-97
_cell_angle_alpha 90.00
_cell_angle_beta 98.146(7)
_cell_angle_gamma 90.00
_cell_formula_units_Z 4
_cell_length_a 18.620(3)
_cell_length_b 18.510(3)
_cell_length_c 16.014(2)
_cell_measurement_temperature 143(1)
_cell_volume 5463.6(14)
_computing_data_collection 'Bruker APEX2'
_computing_data_reduction 'Bruker SAINT'
_computing_structure_refinement 'SHELXL-97 (Sheldrick, 2008)'
_computing_structure_solution 'SHELXS-97 (Sheldrick, 2008)'
_diffrn_ambient_temperature 143(1)
_diffrn_measured_fraction_theta_full 0.997
_diffrn_measured_fraction_theta_max 0.997
_diffrn_measurement_device 'CCD Area Detector'
_diffrn_measurement_device_type 'Bruker APEXII'
_diffrn_measurement_method 'phi and omega scans'
_diffrn_radiation_monochromator graphite
_diffrn_radiation_source 'sealed tube'
_diffrn_radiation_type MoK\a
_diffrn_radiation_wavelength 0.71073
_diffrn_reflns_av_R_equivalents 0.0240
_diffrn_reflns_av_sigmaI/netI 0.0145
_diffrn_reflns_limit_h_max 24
_diffrn_reflns_limit_h_min -24
_diffrn_reflns_limit_k_max 24
_diffrn_reflns_limit_k_min -24
_diffrn_reflns_limit_l_max 20
_diffrn_reflns_limit_l_min -20
_diffrn_reflns_number 45576
_diffrn_reflns_theta_full 27.56
_diffrn_reflns_theta_max 27.56
_diffrn_reflns_theta_min 1.92
_exptl_absorpt_coefficient_mu 0.871
_exptl_absorpt_correction_T_max 1.0000
_exptl_absorpt_correction_T_min 0.9026
_exptl_absorpt_correction_type multi-scan
_exptl_absorpt_process_details '(SADABS; Sheldrick, 2007)'
_exptl_crystal_density_diffrn 1.139
_exptl_crystal_F_000 1944
_exptl_crystal_size_max 0.32
_exptl_crystal_size_mid 0.20
_exptl_crystal_size_min 0.08
_refine_diff_density_max 0.946
_refine_diff_density_min -0.527
_refine_diff_density_rms 0.067
_refine_ls_extinction_method none
_refine_ls_goodness_of_fit_ref 1.138
_refine_ls_hydrogen_treatment constr
_refine_ls_matrix_type full
_refine_ls_number_parameters 285
_refine_ls_number_reflns 6291
_refine_ls_number_restraints 0
_refine_ls_restrained_S_all 1.138
_refine_ls_R_factor_all 0.0282
_refine_ls_R_factor_gt 0.0250
_refine_ls_shift/su_max 0.001
_refine_ls_shift/su_mean 0.000
_refine_ls_structure_factor_coef Fsqd
_refine_ls_weighting_details 'calc w=1/[\s^2^(Fo^2^)+(0.0391P)^2^+5.5023P] where P=(Fo^2^+2Fc^2^)/3'
_refine_ls_weighting_scheme calc
_refine_ls_wR_factor_gt 0.0694
_refine_ls_wR_factor_ref 0.0718
_reflns_number_gt 5834
_reflns_number_total 6291
_reflns_threshold_expression >2sigma(I)
_cod_data_source_file ic4001973_si_002_2.cif
_cod_data_source_block UP491
_cod_original_sg_symbol_H-M 'C 2/c '
_cod_database_code 4334515

loop_
_symmetry_equiv_pos_as_xyz
'x, y, z'
'-x, y, -z+1/2'
'x+1/2, y+1/2, z'
'-x+1/2, y+1/2, -z+1/2'
'-x, -y, -z'
'x, -y, z-1/2'
'-x+1/2, -y+1/2, -z'
'x+1/2, -y+1/2, z-1/2'

loop_
_atom_site_label
_atom_site_type_symbol
_atom_site_fract_x
_atom_site_fract_y
_atom_site_fract_z
_atom_site_U_iso_or_equiv
_atom_site_adp_type
_atom_site_occupancy
_atom_site_symmetry_multiplicity
_atom_site_calc_flag
_atom_site_refinement_flags
Ce1 Ce 0.5000 0.571612(7) 0.2500 0.02188(5) Uani 1 2 d S
N1 N 0.41939(8) 0.57253(7) 0.11592(9) 0.0224(3) Uani 1 1 d .
N2 N 0.51551(8) 0.67564(8) 0.15988(9) 0.0240(3) Uani 1 1 d .
N3 N 0.62203(8) 0.56985(8) 0.20795(10) 0.0238(3) Uani 1 1 d .
N4 N 0.52561(8) 0.46752(8) 0.16585(9) 0.0234(3) Uani 1 1 d .
C1 C 0.39069(10) 0.64264(10) 0.12009(10) 0.0258(3) Uani 1 1 d .
C2 C 0.31683(10) 0.66040(11) 0.11179(11) 0.0314(4) Uani 1 1 d .
H2 H 0.2827 0.6241 0.0978 0.042 Uiso 1 1 calc R
C3 C 0.29292(11) 0.72968(12) 0.12358(12) 0.0365(5) Uani 1 1 d .
C4 C 0.34371(12) 0.78438(12) 0.14703(12) 0.0370(4) Uani 1 1 d .
C5 C 0.41710(12) 0.76758(11) 0.15830(12) 0.0329(4) Uani 1 1 d .
H5 H 0.4507 0.8036 0.1759 0.044 Uiso 1 1 calc R
C6 C 0.44190(10) 0.69798(10) 0.14389(11) 0.0263(4) Uani 1 1 d .
C7 C 0.56870(10) 0.70894(10) 0.12930(11) 0.0281(4) Uani 1 1 d .
C8 C 0.63963(10) 0.68198(11) 0.14043(12) 0.0320(4) Uani 1 1 d .
H8 H 0.6746 0.7119 0.1226 0.043 Uiso 1 1 calc R
C9 C 0.66470(10) 0.61555(11) 0.17508(12) 0.0293(4) Uani 1 1 d .
C10 C 0.64239(10) 0.50011(10) 0.23768(11) 0.0269(4) Uani 1 1 d .
C11 C 0.70409(11) 0.48308(12) 0.29520(13) 0.0343(4) Uani 1 1 d .
H11 H 0.7388 0.5187 0.3100 0.046 Uiso 1 1 calc R
C12 C 0.71507(12) 0.41529(13) 0.33059(15) 0.0413(5) Uani 1 1 d .
C13 C 0.66304(12) 0.36125(12) 0.30944(14) 0.0403(5) Uani 1 1 d .
C14 C 0.60214(11) 0.37678(11) 0.25277(13) 0.0331(4) Uani 1 1 d .
H14 H 0.5678 0.3407 0.2386 0.044 Uiso 1 1 calc R
C15 C 0.59032(10) 0.44514(10) 0.21580(12) 0.0264(4) Uani 1 1 d .
C16 C 0.49198(10) 0.43062(9) 0.10136(12) 0.0261(4) Uani 1 1 d .
C17 C 0.42958(10) 0.45698(10) 0.05199(11) 0.0286(4) Uani 1 1 d .
H17 H 0.4070 0.4255 0.0112 0.038 Uiso 1 1 calc R
C18 C 0.39685(9) 0.52451(10) 0.05613(11) 0.0263(4) Uani 1 1 d .
C19 C 0.55516(12) 0.77668(11) 0.07595(14) 0.0385(5) Uani 1 1 d .
H19a H 0.5076 0.7745 0.0438 0.058 Uiso 1 1 calc R
H19b H 0.5908 0.7801 0.0383 0.058 Uiso 1 1 calc R
H19c H 0.5586 0.8183 0.1120 0.058 Uiso 1 1 calc R
C20 C 0.74302(11) 0.59775(13) 0.16854(15) 0.0399(5) Uani 1 1 d .
H20a H 0.7734 0.6140 0.2185 0.060 Uiso 1 1 calc R
H20b H 0.7571 0.6215 0.1201 0.060 Uiso 1 1 calc R
H20c H 0.7482 0.5465 0.1629 0.060 Uiso 1 1 calc R
C21 C 0.51982(12) 0.35894(11) 0.07357(13) 0.0350(4) Uani 1 1 d .
H21a H 0.5712 0.3560 0.0911 0.052 Uiso 1 1 calc R
H21b H 0.5098 0.3552 0.0132 0.052 Uiso 1 1 calc R
H21c H 0.4961 0.3202 0.0987 0.052 Uiso 1 1 calc R
C22 C 0.33610(11) 0.54114(12) -0.01455(12) 0.0349(4) Uani 1 1 d .
H22a H 0.2909 0.5248 0.0009 0.052 Uiso 1 1 calc R
H22b H 0.3451 0.5169 -0.0650 0.052 Uiso 1 1 calc R
H22c H 0.3338 0.5923 -0.0243 0.052 Uiso 1 1 calc R
C23 C 0.21220(13) 0.74499(15) 0.11144(16) 0.0482(6) Uani 1 1 d .
H23a H 0.1859 0.7003 0.1044 0.072 Uiso 1 1 calc R
H23b H 0.1996 0.7745 0.0622 0.072 Uiso 1 1 calc R
H23c H 0.1998 0.7700 0.1600 0.072 Uiso 1 1 calc R
C24 C 0.32055(16) 0.86132(14) 0.16106(19) 0.0568(7) Uani 1 1 d .
H24a H 0.3622 0.8895 0.1830 0.085 Uiso 1 1 calc R
H24b H 0.2863 0.8616 0.2006 0.085 Uiso 1 1 calc R
H24c H 0.2984 0.8816 0.1085 0.085 Uiso 1 1 calc R
C25 C 0.78190(15) 0.40117(18) 0.3943(2) 0.0624(8) Uani 1 1 d .
H25a H 0.8115 0.4438 0.4006 0.094 Uiso 1 1 calc R
H25b H 0.8091 0.3620 0.3750 0.094 Uiso 1 1 calc R
H25c H 0.7674 0.3887 0.4477 0.094 Uiso 1 1 calc R
C26 C 0.67085(16) 0.28737(15) 0.3502(2) 0.0614(7) Uani 1 1 d .
H26a H 0.6285 0.2590 0.3313 0.092 Uiso 1 1 calc R
H26b H 0.6761 0.2925 0.4104 0.092 Uiso 1 1 calc R
H26c H 0.7129 0.2637 0.3347 0.092 Uiso 1 1 calc R

loop_
_atom_site_aniso_label
_atom_site_aniso_U_11
_atom_site_aniso_U_22
_atom_site_aniso_U_33
_atom_site_aniso_U_23
_atom_site_aniso_U_13
_atom_site_aniso_U_12
Ce1 0.02206(8) 0.02513(8) 0.01832(8) 0.000 0.00243(5) 0.000
N1 0.0229(7) 0.0243(7) 0.0199(7) 0.0023(5) 0.0023(5) -0.0011(5)
N2 0.0262(7) 0.0252(7) 0.0201(7) -0.0008(5) 0.0015(5) -0.0020(6)
N3 0.0218(7) 0.0261(7) 0.0235(7) -0.0054(5) 0.0029(6) -0.0009(5)
N4 0.0226(7) 0.0252(7) 0.0225(7) -0.0010(5) 0.0036(5) 0.0004(5)
C1 0.0283(8) 0.0299(9) 0.0189(8) 0.0048(6) 0.0027(6) 0.0017(7)
C2 0.0288(9) 0.0418(11) 0.0233(8) 0.0088(7) 0.0028(7) 0.0026(8)
C3 0.0353(10) 0.0510(12) 0.0236(9) 0.0097(8) 0.0060(7) 0.0143(9)
C4 0.0479(12) 0.0376(10) 0.0258(9) 0.0045(8) 0.0058(8) 0.0162(9)
C5 0.0431(11) 0.0311(10) 0.0240(9) 0.0014(7) 0.0032(8) 0.0034(8)
C6 0.0299(9) 0.0304(9) 0.0180(7) 0.0032(6) 0.0015(6) 0.0012(7)
C7 0.0333(9) 0.0262(8) 0.0244(8) -0.0036(7) 0.0023(7) -0.0082(7)
C8 0.0303(9) 0.0322(9) 0.0339(10) -0.0045(8) 0.0057(8) -0.0120(8)
C9 0.0243(8) 0.0352(10) 0.0284(9) -0.0100(7) 0.0039(7) -0.0059(7)
C10 0.0244(8) 0.0328(9) 0.0245(8) -0.0062(7) 0.0065(7) 0.0032(7)
C11 0.0271(9) 0.0429(11) 0.0322(10) -0.0101(8) 0.0017(7) 0.0078(8)
C12 0.0343(11) 0.0506(13) 0.0376(11) -0.0024(9) 0.0003(9) 0.0193(9)
C13 0.0396(11) 0.0406(11) 0.0416(11) 0.0039(9) 0.0093(9) 0.0178(9)
C14 0.0339(10) 0.0328(10) 0.0340(10) -0.0014(8) 0.0094(8) 0.0073(8)
C15 0.0252(8) 0.0303(9) 0.0245(8) -0.0043(7) 0.0066(7) 0.0040(7)
C16 0.0301(9) 0.0255(9) 0.0243(8) -0.0020(6) 0.0095(7) -0.0055(7)
C17 0.0304(9) 0.0306(9) 0.0245(8) -0.0045(7) 0.0032(7) -0.0093(7)
C18 0.0240(8) 0.0338(9) 0.0209(8) 0.0026(7) 0.0022(6) -0.0073(7)
C19 0.0454(11) 0.0304(10) 0.0402(11) 0.0053(8) 0.0079(9) -0.0102(9)
C20 0.0266(9) 0.0450(12) 0.0496(13) -0.0084(10) 0.0105(9) -0.0070(9)
C21 0.0420(11) 0.0294(9) 0.0347(10) -0.0099(8) 0.0094(8) -0.0040(8)
C22 0.0325(10) 0.0428(11) 0.0266(9) 0.0005(8) -0.0052(8) -0.0059(8)
C23 0.0378(11) 0.0627(15) 0.0447(13) 0.0101(11) 0.0074(10) 0.0206(11)
C24 0.0629(16) 0.0461(14) 0.0608(16) -0.0052(12) 0.0067(13) 0.0245(12)
C25 0.0482(15) 0.0687(18) 0.0635(17) 0.0022(14) -0.0154(13) 0.0261(14)
C26 0.0576(16) 0.0479(14) 0.0762(19) 0.0198(14) 0.0012(14) 0.0207(12)

loop_
_atom_type_symbol
_atom_type_description
_atom_type_scat_dispersion_real
_atom_type_scat_dispersion_imag
_atom_type_scat_source
C C 0.0033 0.0016 'International Tables Vol C Tables 4.2.6.8 and 6.1.1.4'
H H 0.0000 0.0000 'International Tables Vol C Tables 4.2.6.8 and 6.1.1.4'
Ce Ce -0.2486 2.6331 'International Tables Vol C Tables 4.2.6.8 and 6.1.1.4'
N N 0.0061 0.0033 'International Tables Vol C Tables 4.2.6.8 and 6.1.1.4'

loop_
_geom_angle_atom_site_label_1
_geom_angle_atom_site_label_2
_geom_angle_atom_site_label_3
_geom_angle
_geom_angle_site_symmetry_1
_geom_angle_site_symmetry_3
N4 Ce1 N4 75.50(7) 2_655 .
N4 Ce1 N1 110.37(5) 2_655 .
N4 Ce1 N1 70.30(5) . .
N4 Ce1 N1 70.30(5) 2_655 2_655
N4 Ce1 N1 110.37(5) . 2_655
N1 Ce1 N1 179.20(6) . 2_655
N4 Ce1 N2 104.31(5) 2_655 2_655
N4 Ce1 N2 175.35(5) . 2_655
N1 Ce1 N2 113.84(5) . 2_655
N1 Ce1 N2 65.47(5) 2_655 2_655
N4 Ce1 N2 175.35(5) 2_655 .
N4 Ce1 N2 104.31(5) . .
N1 Ce1 N2 65.47(5) . .
N1 Ce1 N2 113.84(5) 2_655 .
N2 Ce1 N2 76.26(7) 2_655 .
N4 Ce1 N3 65.00(5) 2_655 2_655
N4 Ce1 N3 113.68(5) . 2_655
N1 Ce1 N3 76.35(5) . 2_655
N1 Ce1 N3 103.66(5) 2_655 2_655
N2 Ce1 N3 70.02(5) 2_655 2_655
N2 Ce1 N3 111.26(5) . 2_655
N4 Ce1 N3 113.68(5) 2_655 .
N4 Ce1 N3 65.00(5) . .
N1 Ce1 N3 103.66(5) . .
N1 Ce1 N3 76.35(5) 2_655 .
N2 Ce1 N3 111.26(5) 2_655 .
N2 Ce1 N3 70.02(5) . .
N3 Ce1 N3 178.48(7) 2_655 .
N4 Ce1 C15 27.98(5) 2_655 2_655
N4 Ce1 C15 68.90(5) . 2_655
N1 Ce1 C15 82.78(5) . 2_655
N1 Ce1 C15 97.85(5) 2_655 2_655
N2 Ce1 C15 113.14(5) 2_655 2_655
N2 Ce1 C15 147.52(5) . 2_655
N3 Ce1 C15 51.07(5) 2_655 2_655
N3 Ce1 C15 127.41(5) . 2_655
N4 Ce1 C15 68.90(5) 2_655 .
N4 Ce1 C15 27.98(5) . .
N1 Ce1 C15 97.85(5) . .
N1 Ce1 C15 82.78(5) 2_655 .
N2 Ce1 C15 147.52(5) 2_655 .
N2 Ce1 C15 113.14(5) . .
N3 Ce1 C15 127.41(5) 2_655 .
N3 Ce1 C15 51.07(5) . .
C15 Ce1 C15 76.36(7) 2_655 .
N4 Ce1 C10 50.93(5) 2_655 2_655
N4 Ce1 C10 86.07(5) . 2_655
N1 Ce1 C10 67.73(5) . 2_655
N1 Ce1 C10 112.65(5) 2_655 2_655
N2 Ce1 C10 97.43(5) 2_655 2_655
N2 Ce1 C10 124.47(5) . 2_655
N3 Ce1 C10 27.79(5) 2_655 2_655
N3 Ce1 C10 150.80(5) . 2_655
C15 Ce1 C10 27.40(5) 2_655 2_655
C15 Ce1 C10 101.13(5) . 2_655
N4 Ce1 C10 86.07(5) 2_655 .
N4 Ce1 C10 50.93(5) . .
N1 Ce1 C10 112.65(5) . .
N1 Ce1 C10 67.73(5) 2_655 .
N2 Ce1 C10 124.47(5) 2_655 .
N2 Ce1 C10 97.43(5) . .
N3 Ce1 C10 150.80(5) 2_655 .
N3 Ce1 C10 27.79(5) . .
C15 Ce1 C10 101.13(5) 2_655 .
C15 Ce1 C10 27.40(5) . .
C10 Ce1 C10 127.55(7) 2_655 .
C18 N1 C1 124.52(15) . .
C18 N1 Ce1 136.14(12) . .
C1 N1 Ce1 98.91(10) . .
C7 N2 C6 123.62(16) . .
C7 N2 Ce1 138.10(13) . .
C6 N2 Ce1 98.28(10) . .
C9 N3 C10 125.00(16) . .
C9 N3 Ce1 137.06(12) . .
C10 N3 Ce1 97.72(10) . .
C16 N4 C15 124.34(15) . .
C16 N4 Ce1 137.19(12) . .
C15 N4 Ce1 97.87(10) . .
C2 C1 N1 125.82(17) . .
C2 C1 C6 118.07(17) . .
N1 C1 C6 115.73(16) . .
C2 C1 Ce1 136.76(12) . .
N1 C1 Ce1 53.45(8) . .
C6 C1 Ce1 76.43(10) . .
C3 C2 C1 122.44(19) . .
C2 C3 C4 119.36(18) . .
C2 C3 C23 119.3(2) . .
C4 C3 C23 121.3(2) . .
C5 C4 C3 119.21(19) . .
C5 C4 C24 119.2(2) . .
C3 C4 C24 121.6(2) . .
C4 C5 C6 121.80(19) . .
C5 C6 C1 119.06(17) . .
C5 C6 N2 124.85(17) . .
C1 C6 N2 115.74(16) . .
C5 C6 Ce1 136.50(12) . .
C1 C6 Ce1 76.31(10) . .
N2 C6 Ce1 53.81(8) . .
N2 C7 C8 122.08(17) . .
N2 C7 C19 121.44(18) . .
C8 C7 C19 116.40(17) . .
C7 C8 C9 128.22(17) . .
N3 C9 C8 122.32(17) . .
N3 C9 C20 121.90(18) . .
C8 C9 C20 115.71(18) . .
C11 C10 N3 125.72(17) . .
C11 C10 C15 118.02(18) . .
N3 C10 C15 115.66(16) . .
C11 C10 Ce1 134.94(12) . .
N3 C10 Ce1 54.49(8) . .
C15 C10 Ce1 75.65(10) . .
C12 C11 C10 122.3(2) . .
C11 C12 C13 119.55(19) . .
C11 C12 C25 119.5(2) . .
C13 C12 C25 120.9(2) . .
C14 C13 C12 119.1(2) . .
C14 C13 C26 119.5(2) . .
C12 C13 C26 121.4(2) . .
C13 C14 C15 122.1(2) . .
C14 C15 N4 125.12(17) . .
C14 C15 C10 118.92(17) . .
N4 C15 C10 115.44(16) . .
C14 C15 Ce1 133.72(13) . .
N4 C15 Ce1 54.15(8) . .
C10 C15 Ce1 76.95(10) . .
N4 C16 C17 121.75(16) . .
N4 C16 C21 122.64(18) . .
C17 C16 C21 115.56(17) . .
C16 C17 C18 128.26(17) . .
N1 C18 C17 122.49(16) . .
N1 C18 C22 121.89(17) . .
C17 C18 C22 115.55(17) . .

loop_
_geom_bond_atom_site_label_1
_geom_bond_atom_site_label_2
_geom_bond_distance
_geom_bond_site_symmetry_2
Ce1 N4 2.4367(15) 2_655
Ce1 N4 2.4367(15) .
Ce1 N1 2.4393(15) .
Ce1 N1 2.4393(15) 2_655
Ce1 N2 2.4479(15) 2_655
Ce1 N2 2.4479(15) .
Ce1 N3 2.4600(15) 2_655
Ce1 N3 2.4600(16) .
Ce1 C15 2.9781(18) 2_655
Ce1 C15 2.9781(18) .
Ce1 C10 2.9947(18) 2_655
Ce1 C10 2.9947(18) .
N1 C18 1.330(2) .
N1 C1 1.409(2) .
N2 C7 1.318(2) .
N2 C6 1.420(2) .
N3 C9 1.320(2) .
N3 C10 1.409(2) .
N4 C16 1.320(2) .
N4 C15 1.411(2) .
C1 C2 1.402(3) .
C1 C6 1.415(3) .
C2 C3 1.379(3) .
C3 C4 1.400(3) .
C3 C23 1.515(3) .
C4 C5 1.388(3) .
C4 C24 1.514(3) .
C5 C6 1.399(3) .
C7 C8 1.399(3) .
C7 C19 1.518(3) .
C8 C9 1.401(3) .
C9 C20 1.513(3) .
C10 C11 1.403(3) .
C10 C15 1.415(3) .
C11 C12 1.380(3) .
C12 C13 1.400(3) .
C12 C25 1.516(3) .
C13 C14 1.379(3) .
C13 C26 1.513(3) .
C14 C15 1.401(3) .
C16 C17 1.398(3) .
C16 C21 1.514(3) .
C17 C18 1.396(3) .
C18 C22 1.514(2) .

loop_
_platon_squeeze_void_nr
_platon_squeeze_void_average_x
_platon_squeeze_void_average_y
_platon_squeeze_void_average_z
_platon_squeeze_void_volume
_platon_squeeze_void_count_electrons
_platon_squeeze_void_content
1 0.500 0.000 0.007 690 93 ' '
2 1.000 0.500 -0.019 690 93 ' '
